data_7102610
loop_
_publ_author_name
'Naumov, Nikolai G'
'Cordier, Stephane'
'Perrin, Christiane'

_publ_section_title
;
 Soluble mu-Fi bridged niobium clusters: synthesis and crystal
 structures of (Et4N)6[Nb6Fi6Bri6(NCS)a6]Br2 and
 Cs1.6K2.4[Nb6Fi6Ii6(NCS)a6].
;
_journal_issue 9
_journal_name_full 'Chemical communications (Cambridge, England)'
_journal_page_first 1126
_journal_page_last 1127
_journal_paper_doi 10.1039/b400668b
_journal_year 2004
_chemical_compound_source 'synthesis as described'
_chemical_formula_moiety 'C54 H120 Br8 F6 N12 Nb6 S6'
_chemical_formula_sum 'C54 H120 Br8 F6 N12 Nb6 S6'
_chemical_formula_weight 2440.68
_chemical_name_common (Et4N)6(Nb6F6Br6(NCS)6).2Br
_chemical_name_systematic
;
?
;
_space_group_IT_number 148
_symmetry_cell_setting trigonal
_symmetry_Int_Tables_number 148
_symmetry_space_group_name_Hall '-R 3'
_symmetry_space_group_name_H-M 'R -3 :H'
_atom_sites_solution_hydrogens geom
_atom_sites_solution_primary direct
_atom_sites_solution_secondary difmap
_audit_creation_date 2003-11-18T09:40:02-00:00
_audit_creation_method 'WinGX routine CIF_UPDATE'
_cell_angle_alpha 90.000
_cell_angle_beta 90.000
_cell_angle_gamma 120.000
_cell_formula_units_Z 3
_cell_length_a 18.149(5)
_cell_length_b 18.149(5)
_cell_length_c 25.435(5)
_cell_measurement_reflns_used 23544
_cell_measurement_temperature 293(2)
_cell_measurement_theta_max 30.034
_cell_measurement_theta_min 0.998
_cell_measurement_wavelength 0.71073
_cell_volume 7256(3)
_computing_cell_refinement 'HKL Scalepack (Otwinowski & Minor 1997)'
_computing_data_collection 'Collect (Nonius BV, 1997-2000)'
_computing_data_reduction 'HKL Denzo and Scalepack (Otwinowski & Minor 1997)'
_computing_molecular_graphics 'Ortep-3 for Windows (Farrugia, 1997)'
_computing_publication_material 'WinGX publication routines (Farrugia, 1999)'
_computing_structure_refinement 'SHELXL-97 (Sheldrick, 1997)'
_computing_structure_solution 'SHELXS-97 (Sheldrick, 1990)'
_diffrn_ambient_temperature 293(2)
_diffrn_detector 'CCD plate'
_diffrn_measured_fraction_theta_full 0.999
_diffrn_measured_fraction_theta_max 0.999
_diffrn_measurement_device '95mm CCD camera on \k-goniostat'
_diffrn_measurement_device_type KappaCCD
_diffrn_measurement_method 'CCD rotation images, thick slices'
_diffrn_orient_matrix_type 'by Nonius Collect from scalepack cell'
_diffrn_orient_matrix_UB_11 -0.86563E-2
_diffrn_orient_matrix_UB_12 0.117389E-1
_diffrn_orient_matrix_UB_13 -0.372246E-1
_diffrn_orient_matrix_UB_21 0.590192E-1
_diffrn_orient_matrix_UB_22 0.130885E-1
_diffrn_orient_matrix_UB_23 -0.88495E-2
_diffrn_orient_matrix_UB_31 -0.221289E-1
_diffrn_orient_matrix_UB_32 -0.611455E-1
_diffrn_orient_matrix_UB_33 -0.90407E-2
_diffrn_radiation_monochromator graphite
_diffrn_radiation_probe x-ray
_diffrn_radiation_type MoK\a
_diffrn_radiation_wavelength 0.71069
_diffrn_reflns_av_R_equivalents 0.0722
_diffrn_reflns_av_unetI/netI 0.0493
_diffrn_reflns_limit_h_max 23
_diffrn_reflns_limit_h_min -25
_diffrn_reflns_limit_k_max 25
_diffrn_reflns_limit_k_min -25
_diffrn_reflns_limit_l_max 32
_diffrn_reflns_limit_l_min -35
_diffrn_reflns_number 30088
_diffrn_reflns_theta_full 30.02
_diffrn_reflns_theta_max 30.02
_diffrn_reflns_theta_min 3.05
_diffrn_source 'Enraf Nonius FR590'
_exptl_absorpt_coefficient_mu 4.168
_exptl_absorpt_correction_T_max 0.9333
_exptl_absorpt_correction_T_min 0.767
_exptl_absorpt_correction_type analytical
_exptl_absorpt_process_details
;
(see. N.W. Alcock (1970). Cryst. Computing, p271)
;
_exptl_crystal_colour brown
_exptl_crystal_density_diffrn 1.676
_exptl_crystal_density_method 'not measured'
_exptl_crystal_description prism
_exptl_crystal_F_000 3612
_exptl_crystal_size_max 0.09
_exptl_crystal_size_mid 0.08
_exptl_crystal_size_min 0.02
_refine_diff_density_max 0.609
_refine_diff_density_min -0.56
_refine_diff_density_rms 0.107
_refine_ls_extinction_coef 0.00043(7)
_refine_ls_extinction_expression Fc^*^=kFc[1+0.001xFc^2^\l^3^/sin(2\q)]^-1/4^
_refine_ls_extinction_method SHELXL
_refine_ls_goodness_of_fit_ref 1.041
_refine_ls_hydrogen_treatment mixed
_refine_ls_matrix_type full
_refine_ls_number_parameters 146
_refine_ls_number_reflns 4703
_refine_ls_number_restraints 0
_refine_ls_restrained_S_all 1.041
_refine_ls_R_factor_all 0.0844
_refine_ls_R_factor_gt 0.048
_refine_ls_shift/su_max 0.001
_refine_ls_shift/su_mean 0
_refine_ls_structure_factor_coef Fsqd
_refine_ls_weighting_details 'calc w=1/[\s^2^(Fo^2^)+(0.0597P)^2^+20.0632P] where P=(Fo^2^+2Fc^2^)/3'
_refine_ls_weighting_scheme calc
_refine_ls_wR_factor_gt 0.1139
_refine_ls_wR_factor_ref 0.1301
_reflns_number_gt 3187
_reflns_number_total 4703
_reflns_threshold_expression >2sigma(I)
_cod_data_source_file b400668b.txt
_cod_data_source_block compound_1
_cod_original_sg_symbol_H-M R_-3
_cod_database_code 7102610

loop_
_symmetry_equiv_pos_as_xyz
'x, y, z'
'-y, x-y, z'
'-x+y, -x, z'
'x+2/3, y+1/3, z+1/3'
'-y+2/3, x-y+1/3, z+1/3'
'-x+y+2/3, -x+1/3, z+1/3'
'x+1/3, y+2/3, z+2/3'
'-y+1/3, x-y+2/3, z+2/3'
'-x+y+1/3, -x+2/3, z+2/3'
'-x, -y, -z'
'y, -x+y, -z'
'x-y, x, -z'
'-x+2/3, -y+1/3, -z+1/3'
'y+2/3, -x+y+1/3, -z+1/3'
'x-y+2/3, x+1/3, -z+1/3'
'-x+1/3, -y+2/3, -z+2/3'
'y+1/3, -x+y+2/3, -z+2/3'
'x-y+1/3, x+2/3, -z+2/3'

loop_
_atom_site_label
_atom_site_type_symbol
_atom_site_fract_x
_atom_site_fract_y
_atom_site_fract_z
_atom_site_U_iso_or_equiv
_atom_site_adp_type
_atom_site_occupancy
_atom_site_calc_flag
_atom_site_refinement_flags
Nb1 Nb 0.25172(2) -0.31389(2) 0.211147(14) 0.04068(14) Uani 1 d .
Br1 Br 0.35757(3) -0.20524(3) 0.279684(18) 0.05343(16) Uani 1 d .
F1 F 0.26981(16) -0.20982(16) 0.16669(9) 0.0510(6) Uani 1 d .
N1 N 0.1533(3) -0.2883(3) 0.24992(15) 0.0535(9) Uani 1 d .
C1 C 0.1066(4) -0.2750(3) 0.25795(17) 0.0548(11) Uani 1 d .
S1 S 0.02915(10) -0.25177(11) 0.27201(7) 0.0791(4) Uani 1 d .
N2 N 0.2716(3) 0.0248(3) 0.23592(17) 0.0641(11) Uani 1 d .
C21 C 0.2603(4) 0.0281(4) 0.1777(2) 0.0752(15) Uani 1 d .
H21A H 0.3161 0.0569 0.1614 0.09 Uiso 1 calc R
H21B H 0.2338 0.0623 0.1711 0.09 Uiso 1 calc R
C211 C 0.2068(5) -0.0585(5) 0.1507(3) 0.101(2) Uani 1 d .
H21C H 0.2031 -0.0501 0.1137 0.151 Uiso 1 calc R
H21D H 0.1507 -0.0872 0.1656 0.151 Uiso 1 calc R
H21E H 0.2332 -0.0925 0.1558 0.151 Uiso 1 calc R
C22 C 0.3224(4) 0.1151(3) 0.2549(2) 0.0749(15) Uani 1 d .
H22A H 0.3765 0.1422 0.2365 0.09 Uiso 1 calc R
H22B H 0.2925 0.1447 0.245 0.09 Uiso 1 calc R
C221 C 0.3399(5) 0.1268(5) 0.3122(3) 0.101(2) Uani 1 d .
H22C H 0.3723 0.1865 0.32 0.151 Uiso 1 calc R
H22D H 0.3716 0.0998 0.3224 0.151 Uiso 1 calc R
H22E H 0.287 0.1018 0.3311 0.151 Uiso 1 calc R
C23 C 0.3169(4) -0.0263(4) 0.2476(3) 0.0791(17) Uani 1 d .
H23A H 0.3214 -0.0301 0.2853 0.095 Uiso 1 calc R
H23B H 0.282 -0.0837 0.2342 0.095 Uiso 1 calc R
C231 C 0.4046(4) 0.0113(5) 0.2239(3) 0.0900(19) Uani 1 d .
H23C H 0.4285 -0.0238 0.2326 0.135 Uiso 1 calc R
H23D H 0.4403 0.0675 0.2376 0.135 Uiso 1 calc R
H23E H 0.4008 0.0142 0.1864 0.135 Uiso 1 calc R
C24 C 0.1867(4) -0.0206(4) 0.2638(3) 0.0835(17) Uani 1 d .
H24A H 0.1576 -0.0798 0.2532 0.1 Uiso 1 calc R
H24B H 0.1972 -0.0188 0.3013 0.1 Uiso 1 calc R
C241 C 0.1290(5) 0.0140(5) 0.2542(3) 0.103(2) Uani 1 d .
H24C H 0.077 -0.019 0.2734 0.155 Uiso 1 calc R
H24D H 0.1168 0.0113 0.2173 0.155 Uiso 1 calc R
H24E H 0.1561 0.0721 0.2657 0.155 Uiso 1 calc R
Br2 Br -0.0313(2) -0.1075(2) 0.10835(17) 0.1402(12) Uani 0.33 d P

loop_
_atom_site_aniso_label
_atom_site_aniso_U_11
_atom_site_aniso_U_22
_atom_site_aniso_U_33
_atom_site_aniso_U_23
_atom_site_aniso_U_13
_atom_site_aniso_U_12
Nb1 0.0389(2) 0.0416(2) 0.0435(2) -0.00053(14) 0.00166(14) 0.02156(16)
Br1 0.0574(3) 0.0536(3) 0.0504(3) -0.01151(19) -0.00340(19) 0.0286(2)
F1 0.0572(15) 0.0501(13) 0.0556(15) 0.0020(11) 0.0040(12) 0.0342(12)
N1 0.048(2) 0.059(2) 0.050(2) 0.0040(17) 0.0013(17) 0.0236(19)
C1 0.069(3) 0.042(2) 0.040(2) 0.0038(18) 0.000(2) 0.018(2)
S1 0.0705(9) 0.0942(11) 0.0937(11) 0.0038(9) 0.0124(8) 0.0569(9)
N2 0.073(3) 0.051(2) 0.067(3) 0.012(2) 0.015(2) 0.030(2)
C21 0.093(4) 0.077(4) 0.069(3) 0.011(3) 0.010(3) 0.053(3)
C211 0.119(6) 0.108(5) 0.093(5) -0.015(4) -0.008(4) 0.070(5)
C22 0.088(4) 0.053(3) 0.088(4) 0.008(3) 0.015(3) 0.038(3)
C221 0.106(5) 0.098(5) 0.094(5) -0.012(4) 0.013(4) 0.048(4)
C23 0.102(5) 0.063(3) 0.082(4) 0.010(3) 0.000(3) 0.049(3)
C231 0.092(5) 0.096(5) 0.102(5) 0.012(4) 0.007(4) 0.062(4)
C24 0.082(4) 0.072(4) 0.085(4) 0.012(3) 0.022(3) 0.030(3)
C241 0.089(5) 0.121(6) 0.105(6) -0.012(5) 0.017(4) 0.056(5)
Br2 0.120(2) 0.110(2) 0.195(3) 0.036(2) 0.038(2) 0.0608(18)

loop_
_atom_type_symbol
_atom_type_description
_atom_type_scat_dispersion_real
_atom_type_scat_dispersion_imag
_atom_type_scat_source
C C 0.0033 0.0016 'International Tables Vol C Tables 4.2.6.8 and 6.1.1.4'
H H 0 0 'International Tables Vol C Tables 4.2.6.8 and 6.1.1.4'
F F 0.0171 0.0103 'International Tables Vol C Tables 4.2.6.8 and 6.1.1.4'
S S 0.1246 0.1234 'International Tables Vol C Tables 4.2.6.8 and 6.1.1.4'
Br Br -0.2901 2.4595 'International Tables Vol C Tables 4.2.6.8 and 6.1.1.4'
Nb Nb -2.0727 0.6215 'International Tables Vol C Tables 4.2.6.8 and 6.1.1.4'
N N 0.0061 0.0033 'International Tables Vol C Tables 4.2.6.8 and 6.1.1.4'

loop_
_exptl_crystal_face_index_h
_exptl_crystal_face_index_k
_exptl_crystal_face_index_l
_exptl_crystal_face_perp_dist
1 -1 -1 0.01
-1 1 1 0.01
0 1 -1 0.045
0 -1 1 0.045
1 0 1 0.04
-1 0 -1 0.04
3 -5 -1 0.031
-3 5 1 0.029

loop_
_geom_angle_atom_site_label_1
_geom_angle_atom_site_label_2
_geom_angle_atom_site_label_3
_geom_angle
_geom_angle_site_symmetry_1
_geom_angle_site_symmetry_3
F1 Nb1 F1 91.83(2) 15_445 .
F1 Nb1 N1 81.51(12) 15_445 .
F1 Nb1 N1 80.46(12) . .
F1 Nb1 Br1 166.43(7) 15_445 .
F1 Nb1 Br1 87.41(7) . .
N1 Nb1 Br1 85.00(10) . .
F1 Nb1 Br1 87.53(7) 15_445 2_545
F1 Nb1 Br1 166.72(7) . 2_545
N1 Nb1 Br1 86.33(10) . 2_545
Br1 Nb1 Br1 90.11(3) . 2_545
F1 Nb1 Nb1 47.34(7) 15_445 15_445
F1 Nb1 Nb1 93.78(7) . 15_445
N1 Nb1 Nb1 128.51(10) . 15_445
Br1 Nb1 Nb1 146.231(16) . 15_445
Br1 Nb1 Nb1 95.52(2) 2_545 15_445
F1 Nb1 Nb1 93.72(7) 15_445 14
F1 Nb1 Nb1 47.30(7) . 14
N1 Nb1 Nb1 127.52(10) . 14
Br1 Nb1 Nb1 95.69(2) . 14
Br1 Nb1 Nb1 145.975(16) 2_545 14
Nb1 Nb1 Nb1 62.31(2) 15_445 14
F1 Nb1 Nb1 137.34(7) 15_445 3_655
F1 Nb1 Nb1 90.91(7) . 3_655
N1 Nb1 Nb1 140.74(10) . 3_655
Br1 Nb1 Nb1 56.230(16) . 3_655
Br1 Nb1 Nb1 98.540(14) 2_545 3_655
Nb1 Nb1 Nb1 90 15_445 3_655
Nb1 Nb1 Nb1 58.845(12) 14 3_655
F1 Nb1 Nb1 91.03(7) 15_445 2_545
F1 Nb1 Nb1 137.31(7) . 2_545
N1 Nb1 Nb1 141.95(10) . 2_545
Br1 Nb1 Nb1 98.722(14) . 2_545
Br1 Nb1 Nb1 55.973(16) 2_545 2_545
Nb1 Nb1 Nb1 58.846(12) 15_445 2_545
Nb1 Nb1 Nb1 90 14 2_545
Nb1 Nb1 Nb1 60 3_655 2_545
Nb1 Br1 Nb1 67.80(2) . 3_655
Nb1 F1 Nb1 85.35(9) 14 .
C1 N1 Nb1 166.0(4) . .
N1 C1 S1 179.2(6) . .
C21 N2 C22 107.2(4) . .
C21 N2 C24 111.3(5) . .
C22 N2 C24 110.3(4) . .
C21 N2 C23 109.7(4) . .
C22 N2 C23 111.8(5) . .
C24 N2 C23 106.6(4) . .
N2 C21 C211 115.4(5) . .
C221 C22 N2 116.3(5) . .
C231 C23 N2 114.2(5) . .
C241 C24 N2 115.7(5) . .

loop_
_geom_bond_atom_site_label_1
_geom_bond_atom_site_label_2
_geom_bond_distance
_geom_bond_site_symmetry_2
Nb1 F1 2.081(2) 15_445
Nb1 F1 2.082(2) .
Nb1 N1 2.282(5) .
Nb1 Br1 2.6134(7) .
Nb1 Br1 2.6212(7) 2_545
Nb1 Nb1 2.8214(8) 15_445
Nb1 Nb1 2.8214(8) 14
Nb1 Nb1 2.9195(10) 3_655
Nb1 Nb1 2.9195(10) 2_545
Br1 Nb1 2.6212(7) 3_655
F1 Nb1 2.080(2) 14
N1 C1 1.010(6) .
C1 S1 1.697(6) .
N2 C21 1.500(7) .
N2 C22 1.502(7) .
N2 C24 1.512(7) .
N2 C23 1.546(7) .
C21 C211 1.537(9) .
C22 C221 1.483(9) .
C23 C231 1.509(9) .
C24 C241 1.485(10) .
